data_4341763
loop_
_publ_author_name
'Zwettler, Niklas'
'Schachner, J\"org A'
'Belaj, Ferdinand'
'M\"osch-Zanetti, Nadia C'

_publ_section_title
;
 Oxorhenium(V) Complexes with Phenolate-Pyrazole Ligands for Olefin
 Epoxidation Using Hydrogen Peroxide.
;
_journal_name_full 'Inorganic chemistry'
_journal_page_first 141202093837009
_journal_paper_doi 10.1021/ic501794z
_journal_year 2014
_chemical_compound_source 'synthetical product'
_chemical_formula_moiety 'C28 H23 Cl2 N3 O4 P Re'
_chemical_formula_sum 'C28 H23 Cl2 N3 O4 P Re'
_chemical_formula_weight 753.56
_chemical_name_systematic
; dichloro-(2-(1-methylpyrazol-3-yl)-4-nitro-phenolato-N,O)-oxo-(triphenyl-
phosphine)-rhenium(V)
;
_space_group_IT_number 2
_symmetry_cell_setting triclinic
_symmetry_space_group_name_Hall '-P 1'
_symmetry_space_group_name_H-M 'P -1'
_atom_sites_solution_hydrogens geom
_atom_sites_solution_primary direct
_atom_sites_solution_secondary difmap
_audit_creation_method 'manual edited SHELXL-97 .cif file'
_cell_angle_alpha 105.6595(16)
_cell_angle_beta 99.0462(15)
_cell_angle_gamma 95.7507(16)
_cell_formula_units_Z 2
_cell_length_a 9.3605(5)
_cell_length_b 10.4113(5)
_cell_length_c 14.5555(7)
_cell_measurement_reflns_used 9801
_cell_measurement_temperature 100(2)
_cell_measurement_theta_max 30.73
_cell_measurement_theta_min 2.23
_cell_volume 1333.60(12)
_computing_cell_refinement 'Siemens XSCANS'
_computing_data_collection 'Siemens XSCANS'
_computing_data_reduction 'Siemens XSCANS'
_computing_molecular_graphics 'ORTEP (Johnson, 1965)'
_computing_publication_material 'SHELXL-97 (Sheldrick, 1997)'
_computing_structure_refinement 'SHELXL-97 (Sheldrick, 1997)'
_computing_structure_solution 'SHELXS-97 (Sheldrick, 1990)'
_diffrn_ambient_temperature 100(2)
_diffrn_measured_fraction_theta_full 0.997
_diffrn_measured_fraction_theta_max 0.997
_diffrn_measurement_device_type 'Bruker APEX-II CCD'
_diffrn_measurement_method '\f and \w scans'
_diffrn_radiation_monochromator graphite
_diffrn_radiation_source 'fine-focus sealed tube'
_diffrn_radiation_type MoK\a
_diffrn_radiation_wavelength 0.71073
_diffrn_reflns_av_R_equivalents 0.0249
_diffrn_reflns_av_sigmaI/netI 0.0228
_diffrn_reflns_limit_h_max 10
_diffrn_reflns_limit_h_min -13
_diffrn_reflns_limit_k_max 14
_diffrn_reflns_limit_k_min -14
_diffrn_reflns_limit_l_max 20
_diffrn_reflns_limit_l_min -20
_diffrn_reflns_number 25333
_diffrn_reflns_theta_full 30.00
_diffrn_reflns_theta_max 30.00
_diffrn_reflns_theta_min 2.05
_diffrn_standards_number 0
_exptl_absorpt_coefficient_mu 4.858
_exptl_absorpt_correction_T_max 1.000
_exptl_absorpt_correction_T_min 0.657
_exptl_absorpt_correction_type multi-scan
_exptl_absorpt_process_details 'Bruker SADABS'
_exptl_crystal_colour green
_exptl_crystal_density_diffrn 1.877
_exptl_crystal_density_method 'not measured'
_exptl_crystal_description block
_exptl_crystal_F_000 736
_exptl_crystal_size_max 0.25
_exptl_crystal_size_mid 0.22
_exptl_crystal_size_min 0.16
_refine_diff_density_max 1.517
_refine_diff_density_min -1.099
_refine_diff_density_rms 0.090
_refine_ls_extinction_method none
_refine_ls_goodness_of_fit_ref 1.045
_refine_ls_hydrogen_treatment refU
_refine_ls_matrix_type full
_refine_ls_number_parameters 359
_refine_ls_number_reflns 7758
_refine_ls_number_restraints 0
_refine_ls_restrained_S_all 1.045
_refine_ls_R_factor_all 0.0174
_refine_ls_R_factor_gt 0.0164
_refine_ls_shift/su_max 0.002
_refine_ls_shift/su_mean 0.000
_refine_ls_structure_factor_coef Fsqd
_refine_ls_weighting_details 'calc w=1/[\s^2^(Fo^2^)+(0.0189P)^2^+0.9497P] where P=(Fo^2^+2Fc^2^)/3'
_refine_ls_weighting_scheme calc
_refine_ls_wR_factor_gt 0.0408
_refine_ls_wR_factor_ref 0.0413
_reflns_number_gt 7484
_reflns_number_total 7758
_reflns_threshold_expression >2sigma(I)
_cod_data_source_file ic501794z_si_002.cif
_cod_data_source_block JS17
_cod_database_code 4341763

loop_
_symmetry_equiv_pos_as_xyz
'x, y, z'
'-x, -y, -z'

loop_
_atom_site_label
_atom_site_type_symbol
_atom_site_fract_x
_atom_site_fract_y
_atom_site_fract_z
_atom_site_U_iso_or_equiv
_atom_site_adp_type
_atom_site_occupancy
_atom_site_symmetry_multiplicity
_atom_site_calc_flag
_atom_site_refinement_flags
Re1 Re 0.778410(6) 0.492103(6) 0.723475(4) 0.00979(2) Uani 1 1 d .
O1 O 0.87126(14) 0.44306(13) 0.81466(9) 0.0143(2) Uani 1 1 d .
Cl1 Cl 0.73991(5) 0.27773(4) 0.60059(3) 0.01503(8) Uani 1 1 d .
Cl2 Cl 0.53833(4) 0.44362(5) 0.74950(3) 0.01593(8) Uani 1 1 d .
C11 C 1.1277(2) 0.4053(2) 0.74453(14) 0.0181(3) Uani 1 1 d .
H111 H 1.2246 0.3785 0.7412 0.022(4) Uiso 1 1 calc R
H112 H 1.0529 0.3249 0.7200 0.022(4) Uiso 1 1 calc R
H113 H 1.1237 0.4512 0.8122 0.022(4) Uiso 1 1 calc R
N11 N 1.10083(16) 0.49619(16) 0.68552(11) 0.0130(3) Uani 1 1 d .
N12 N 0.97052(15) 0.54175(15) 0.66712(10) 0.0114(3) Uani 1 1 d .
C13 C 0.99131(18) 0.62401(18) 0.61013(12) 0.0124(3) Uani 1 1 d .
C14 C 1.13601(19) 0.63043(19) 0.59477(13) 0.0157(3) Uani 1 1 d .
H14 H 1.1799 0.6809 0.5583 0.031(5) Uiso 1 1 calc R
C15 C 1.20075(19) 0.54910(19) 0.64322(13) 0.0159(3) Uani 1 1 d .
H15 H 1.2992 0.5327 0.6465 0.031(5) Uiso 1 1 calc R
O2 O 0.69543(13) 0.57730(13) 0.62869(9) 0.0136(2) Uani 1 1 d .
C21 C 0.73051(18) 0.65883(18) 0.57643(12) 0.0127(3) Uani 1 1 d .
C22 C 0.87670(18) 0.68808(18) 0.56805(12) 0.0124(3) Uani 1 1 d .
C23 C 0.91007(19) 0.77319(18) 0.51199(12) 0.0143(3) Uani 1 1 d .
H23 H 1.0080 0.7945 0.5047 0.017(3) Uiso 1 1 calc R
C24 C 0.7976(2) 0.82578(18) 0.46736(13) 0.0155(3) Uani 1 1 d .
C25 C 0.6525(2) 0.7961(2) 0.47424(13) 0.0174(3) Uani 1 1 d .
H25 H 0.5780 0.8335 0.4424 0.017(3) Uiso 1 1 calc R
C26 C 0.6187(2) 0.7108(2) 0.52838(13) 0.0166(3) Uani 1 1 d .
H26 H 0.5199 0.6874 0.5330 0.017(3) Uiso 1 1 calc R
N24 N 0.83315(19) 0.91354(17) 0.40780(11) 0.0186(3) Uani 1 1 d .
O23 O 0.95742(17) 0.92492(15) 0.39091(11) 0.0240(3) Uani 1 1 d .
O25 O 0.73662(19) 0.97013(18) 0.37641(13) 0.0334(4) Uani 1 1 d .
P1 P 0.82840(5) 0.71464(5) 0.84750(3) 0.01090(8) Uani 1 1 d .
C31 C 0.7644(2) 0.84894(18) 0.80244(13) 0.0143(3) Uani 1 1 d .
C32 C 0.8528(2) 0.9612(2) 0.79689(15) 0.0216(4) Uani 1 1 d .
H32 H 0.9555 0.9739 0.8198 0.034(3) Uiso 1 1 calc R
C33 C 0.7894(3) 1.0548(2) 0.75744(17) 0.0268(4) Uani 1 1 d .
H33 H 0.8495 1.1310 0.7527 0.034(3) Uiso 1 1 calc R
C34 C 0.6401(3) 1.0376(2) 0.72517(16) 0.0254(4) Uani 1 1 d .
H34 H 0.5980 1.1022 0.6986 0.034(3) Uiso 1 1 calc R
C35 C 0.5511(2) 0.9267(2) 0.73139(15) 0.0227(4) Uani 1 1 d .
H35 H 0.4481 0.9159 0.7101 0.034(3) Uiso 1 1 calc R
C36 C 0.6133(2) 0.8312(2) 0.76906(14) 0.0189(4) Uani 1 1 d .
H36 H 0.5531 0.7539 0.7721 0.034(3) Uiso 1 1 calc R
C41 C 1.02429(19) 0.75113(18) 0.89546(13) 0.0140(3) Uani 1 1 d .
C42 C 1.1224(2) 0.78406(19) 0.83916(14) 0.0167(3) Uani 1 1 d .
H42 H 1.0869 0.8025 0.7799 0.026(3) Uiso 1 1 calc R
C43 C 1.2716(2) 0.7899(2) 0.86969(16) 0.0225(4) Uani 1 1 d .
H43 H 1.3375 0.8112 0.8307 0.026(3) Uiso 1 1 calc R
C44 C 1.3255(2) 0.7649(2) 0.95645(17) 0.0255(4) Uani 1 1 d .
H44 H 1.4278 0.7689 0.9768 0.026(3) Uiso 1 1 calc R
C45 C 1.2296(2) 0.7341(2) 1.01331(16) 0.0247(4) Uani 1 1 d .
H45 H 1.2662 0.7179 1.0732 0.026(3) Uiso 1 1 calc R
C46 C 1.0797(2) 0.7267(2) 0.98310(14) 0.0188(4) Uani 1 1 d .
H46 H 1.0145 0.7048 1.0223 0.026(3) Uiso 1 1 calc R
C51 C 0.75043(18) 0.72877(18) 0.95632(12) 0.0128(3) Uani 1 1 d .
C52 C 0.7532(2) 0.85639(19) 1.01963(13) 0.0177(3) Uani 1 1 d .
H52 H 0.7887 0.9347 1.0035 0.016(2) Uiso 1 1 calc R
C53 C 0.7038(2) 0.8689(2) 1.10660(14) 0.0202(4) Uani 1 1 d .
H53 H 0.7077 0.9559 1.1505 0.016(2) Uiso 1 1 calc R
C54 C 0.6488(2) 0.7551(2) 1.12941(13) 0.0173(3) Uani 1 1 d .
H54 H 0.6131 0.7642 1.1881 0.016(2) Uiso 1 1 calc R
C55 C 0.6461(2) 0.62855(19) 1.06665(13) 0.0159(3) Uani 1 1 d .
H55 H 0.6086 0.5507 1.0824 0.016(2) Uiso 1 1 calc R
C56 C 0.69797(19) 0.61433(18) 0.98028(12) 0.0140(3) Uani 1 1 d .
H56 H 0.6976 0.5270 0.9379 0.016(2) Uiso 1 1 calc R

loop_
_atom_site_aniso_label
_atom_site_aniso_U_11
_atom_site_aniso_U_22
_atom_site_aniso_U_33
_atom_site_aniso_U_23
_atom_site_aniso_U_13
_atom_site_aniso_U_12
Re1 0.00778(3) 0.01295(4) 0.01032(3) 0.00599(2) 0.00229(2) 0.00126(2)
O1 0.0130(6) 0.0174(6) 0.0145(6) 0.0079(5) 0.0030(4) 0.0023(5)
Cl1 0.01552(18) 0.01496(18) 0.01468(18) 0.00478(15) 0.00382(14) -0.00021(15)
Cl2 0.00957(17) 0.0237(2) 0.01650(18) 0.00923(16) 0.00398(13) -0.00006(15)
C11 0.0155(8) 0.0247(9) 0.0211(9) 0.0150(7) 0.0056(7) 0.0087(7)
N11 0.0096(6) 0.0177(7) 0.0145(7) 0.0077(6) 0.0030(5) 0.0051(5)
N12 0.0084(6) 0.0153(7) 0.0119(6) 0.0064(5) 0.0011(5) 0.0028(5)
C13 0.0111(7) 0.0151(8) 0.0121(7) 0.0057(6) 0.0028(6) 0.0016(6)
C14 0.0121(8) 0.0218(9) 0.0161(8) 0.0093(7) 0.0043(6) 0.0025(7)
C15 0.0121(8) 0.0216(9) 0.0153(8) 0.0061(7) 0.0049(6) 0.0030(7)
O2 0.0105(5) 0.0176(6) 0.0157(6) 0.0096(5) 0.0026(4) 0.0022(5)
C21 0.0117(7) 0.0157(8) 0.0120(7) 0.0063(6) 0.0022(6) 0.0024(6)
C22 0.0115(7) 0.0151(8) 0.0121(7) 0.0066(6) 0.0017(6) 0.0026(6)
C23 0.0142(8) 0.0163(8) 0.0135(7) 0.0061(6) 0.0032(6) 0.0014(6)
C24 0.0200(8) 0.0157(8) 0.0133(7) 0.0082(6) 0.0033(6) 0.0026(7)
C25 0.0162(8) 0.0217(9) 0.0167(8) 0.0096(7) 0.0010(6) 0.0059(7)
C26 0.0121(8) 0.0228(9) 0.0170(8) 0.0097(7) 0.0013(6) 0.0037(7)
N24 0.0234(8) 0.0188(8) 0.0163(7) 0.0097(6) 0.0032(6) 0.0035(6)
O23 0.0259(7) 0.0265(7) 0.0262(7) 0.0161(6) 0.0098(6) 0.0038(6)
O25 0.0298(8) 0.0416(10) 0.0429(9) 0.0332(8) 0.0060(7) 0.0135(7)
P1 0.00879(18) 0.01310(19) 0.01283(19) 0.00598(15) 0.00369(14) 0.00223(15)
C31 0.0167(8) 0.0157(8) 0.0145(7) 0.0077(6) 0.0065(6) 0.0056(6)
C32 0.0209(9) 0.0192(9) 0.0290(10) 0.0127(8) 0.0071(7) 0.0037(7)
C33 0.0311(11) 0.0216(10) 0.0364(11) 0.0192(9) 0.0116(9) 0.0060(8)
C34 0.0337(11) 0.0267(10) 0.0279(10) 0.0187(9) 0.0144(9) 0.0170(9)
C35 0.0209(9) 0.0289(10) 0.0266(10) 0.0150(8) 0.0097(7) 0.0148(8)
C36 0.0165(8) 0.0221(9) 0.0252(9) 0.0135(8) 0.0092(7) 0.0082(7)
C41 0.0106(7) 0.0134(8) 0.0181(8) 0.0041(6) 0.0035(6) 0.0022(6)
C42 0.0138(8) 0.0155(8) 0.0192(8) 0.0019(7) 0.0051(6) -0.0001(6)
C43 0.0132(8) 0.0194(9) 0.0345(11) 0.0049(8) 0.0093(7) 0.0017(7)
C44 0.0120(8) 0.0213(10) 0.0411(12) 0.0069(9) 0.0017(8) 0.0040(7)
C45 0.0177(9) 0.0244(10) 0.0304(11) 0.0090(8) -0.0034(7) 0.0053(8)
C46 0.0150(8) 0.0214(9) 0.0215(9) 0.0086(7) 0.0023(7) 0.0049(7)
C51 0.0103(7) 0.0162(8) 0.0133(7) 0.0060(6) 0.0037(6) 0.0019(6)
C52 0.0205(9) 0.0165(8) 0.0177(8) 0.0067(7) 0.0067(7) 0.0010(7)
C53 0.0268(10) 0.0171(9) 0.0173(8) 0.0030(7) 0.0098(7) 0.0031(7)
C54 0.0178(8) 0.0223(9) 0.0136(8) 0.0067(7) 0.0056(6) 0.0033(7)
C55 0.0153(8) 0.0200(9) 0.0137(8) 0.0082(7) 0.0025(6) 0.0001(7)
C56 0.0156(8) 0.0145(8) 0.0125(7) 0.0051(6) 0.0027(6) 0.0015(6)

loop_
_atom_type_symbol
_atom_type_description
_atom_type_scat_dispersion_real
_atom_type_scat_dispersion_imag
_atom_type_scat_source
C C 0.0033 0.0016 'International Tables Vol C Tables 4.2.6.8 and 6.1.1.4'
H H 0.0000 0.0000 'International Tables Vol C Tables 4.2.6.8 and 6.1.1.4'
Cl Cl 0.1484 0.1585 'International Tables Vol C Tables 4.2.6.8 and 6.1.1.4'
N N 0.0061 0.0033 'International Tables Vol C Tables 4.2.6.8 and 6.1.1.4'
O O 0.0106 0.0060 'International Tables Vol C Tables 4.2.6.8 and 6.1.1.4'
P P 0.1023 0.0942 'International Tables Vol C Tables 4.2.6.8 and 6.1.1.4'
Re Re -1.0185 7.2310 'International Tables Vol C Tables 4.2.6.8 and 6.1.1.4'

loop_
_geom_angle_atom_site_label_1
_geom_angle_atom_site_label_2
_geom_angle_atom_site_label_3
_geom_angle
_geom_angle_publ_flag
O1 Re1 O2 170.05(6) yes
O1 Re1 N12 94.76(6) yes
O2 Re1 N12 79.66(5) yes
O1 Re1 Cl2 98.81(4) yes
O2 Re1 Cl2 87.30(4) yes
N12 Re1 Cl2 166.14(4) yes
O1 Re1 Cl1 97.03(5) yes
O2 Re1 Cl1 90.90(4) yes
N12 Re1 Cl1 86.69(4) yes
Cl2 Re1 Cl1 88.871(15) yes
O1 Re1 P1 82.91(5) yes
O2 Re1 P1 88.90(4) yes
N12 Re1 P1 90.77(4) yes
Cl2 Re1 P1 93.659(15) yes
Cl1 Re1 P1 177.449(13) yes
N11 C11 H111 109.5 ?
N11 C11 H112 109.5 ?
H111 C11 H112 109.5 ?
N11 C11 H113 109.5 ?
H111 C11 H113 109.5 ?
H112 C11 H113 109.5 ?
C15 N11 N12 110.72(14) yes
C15 N11 C11 125.08(15) yes
N12 N11 C11 124.18(14) yes
C13 N12 N11 105.68(13) yes
C13 N12 Re1 129.42(11) yes
N11 N12 Re1 124.88(11) yes
N12 C13 C14 109.48(15) ?
N12 C13 C22 124.23(15) ?
C14 C13 C22 126.20(15) ?
C15 C14 C13 105.84(15) ?
C15 C14 H14 127.1 ?
C13 C14 H14 127.1 ?
N11 C15 C14 108.28(16) ?
N11 C15 H15 125.9 ?
C14 C15 H15 125.9 ?
C21 O2 Re1 142.89(11) yes
O2 C21 C26 118.81(15) ?
O2 C21 C22 119.97(15) ?
C26 C21 C22 121.20(15) ?
C23 C22 C21 118.68(16) ?
C23 C22 C13 119.80(15) ?
C21 C22 C13 121.35(15) ?
C24 C23 C22 118.80(16) ?
C24 C23 H23 120.6 ?
C22 C23 H23 120.6 ?
C23 C24 C25 122.92(16) ?
C23 C24 N24 118.50(16) ?
C25 C24 N24 118.55(16) ?
C26 C25 C24 118.52(17) ?
C26 C25 H25 120.7 ?
C24 C25 H25 120.7 ?
C25 C26 C21 119.84(17) ?
C25 C26 H26 120.1 ?
C21 C26 H26 120.1 ?
O25 N24 O23 123.35(16) ?
O25 N24 C24 118.22(17) ?
O23 N24 C24 118.42(16) ?
C31 P1 C41 111.37(8) yes
C31 P1 C51 103.71(8) yes
C41 P1 C51 102.94(8) yes
C31 P1 Re1 113.65(6) yes
C41 P1 Re1 107.63(6) yes
C51 P1 Re1 117.07(6) yes
C32 C31 C36 120.02(17) ?
C32 C31 P1 125.38(15) ?
C36 C31 P1 114.58(13) ?
C31 C32 C33 119.40(19) ?
C31 C32 H32 120.3 ?
C33 C32 H32 120.3 ?
C34 C33 C32 120.53(19) ?
C34 C33 H33 119.7 ?
C32 C33 H33 119.7 ?
C33 C34 C35 120.37(19) ?
C33 C34 H34 119.8 ?
C35 C34 H34 119.8 ?
C34 C35 C36 119.66(19) ?
C34 C35 H35 120.2 ?
C36 C35 H35 120.2 ?
C35 C36 C31 120.01(18) ?
C35 C36 H36 120.0 ?
C31 C36 H36 120.0 ?
C46 C41 C42 118.78(17) ?
C46 C41 P1 119.82(13) ?
C42 C41 P1 120.70(14) ?
C43 C42 C41 120.10(18) ?
C43 C42 H42 119.9 ?
C41 C42 H42 119.9 ?
C44 C43 C42 120.69(18) ?
C44 C43 H43 119.7 ?
C42 C43 H43 119.7 ?
C45 C44 C43 119.67(19) ?
C45 C44 H44 120.2 ?
C43 C44 H44 120.2 ?
C44 C45 C46 120.2(2) ?
C44 C45 H45 119.9 ?
C46 C45 H45 119.9 ?
C45 C46 C41 120.53(18) ?
C45 C46 H46 119.7 ?
C41 C46 H46 119.7 ?
C52 C51 C56 119.80(16) ?
C52 C51 P1 118.92(13) ?
C56 C51 P1 121.12(13) ?
C51 C52 C53 119.81(17) ?
C51 C52 H52 120.1 ?
C53 C52 H52 120.1 ?
C54 C53 C52 120.32(18) ?
C54 C53 H53 119.8 ?
C52 C53 H53 119.8 ?
C55 C54 C53 119.88(16) ?
C55 C54 H54 120.1 ?
C53 C54 H54 120.1 ?
C54 C55 C56 120.43(17) ?
C54 C55 H55 119.8 ?
C56 C55 H55 119.8 ?
C51 C56 C55 119.73(17) ?
C51 C56 H56 120.1 ?
C55 C56 H56 120.1 ?

loop_
_geom_bond_atom_site_label_1
_geom_bond_atom_site_label_2
_geom_bond_distance
_geom_bond_publ_flag
Re1 O1 1.6939(12) yes
Re1 O2 1.9378(12) yes
Re1 N12 2.1633(14) yes
Re1 Cl2 2.3648(4) yes
Re1 Cl1 2.4066(4) yes
Re1 P1 2.4708(5) yes
N11 N12 1.366(2) yes
N12 C13 1.364(2) yes
C13 C14 1.405(2) yes
C13 C22 1.459(2) ?
C14 C15 1.368(3) yes
N11 C15 1.348(2) yes
C14 H14 0.95 ?
C15 H15 0.95 ?
C11 N11 1.454(2) ?
C11 H111 0.98 ?
C11 H112 0.98 ?
C11 H113 0.98 ?
O2 C21 1.333(2) yes
C21 C26 1.402(2) ?
C21 C22 1.403(2) ?
C22 C23 1.401(2) ?
C23 C24 1.386(3) ?
C23 H23 0.95 ?
C24 C25 1.389(3) ?
C24 N24 1.468(2) yes
C25 C26 1.382(2) ?
C25 H25 0.95 ?
C26 H26 0.95 ?
N24 O25 1.223(2) yes
N24 O23 1.227(2) yes
P1 C31 1.8121(18) yes
P1 C41 1.8190(18) yes
P1 C51 1.8228(17) yes
C31 C32 1.391(3) ?
C31 C36 1.397(3) ?
C32 C33 1.394(3) ?
C32 H32 0.95 ?
C33 C34 1.380(3) ?
C33 H33 0.95 ?
C34 C35 1.387(3) ?
C34 H34 0.95 ?
C35 C36 1.392(3) ?
C35 H35 0.95 ?
C36 H36 0.95 ?
C41 C46 1.398(3) ?
C41 C42 1.400(2) ?
C42 C43 1.387(3) ?
C42 H42 0.95 ?
C43 C44 1.386(3) ?
C43 H43 0.95 ?
C44 C45 1.383(3) ?
C44 H44 0.95 ?
C45 C46 1.390(3) ?
C45 H45 0.95 ?
C46 H46 0.95 ?
C51 C52 1.393(3) ?
C51 C56 1.394(2) ?
C52 C53 1.393(2) ?
C52 H52 0.95 ?
C53 C54 1.386(3) ?
C53 H53 0.95 ?
C54 C55 1.381(3) ?
C54 H54 0.95 ?
C55 C56 1.394(2) ?
C55 H55 0.95 ?
C56 H56 0.95 ?

loop_
_geom_torsion_atom_site_label_1
_geom_torsion_atom_site_label_2
_geom_torsion_atom_site_label_3
_geom_torsion_atom_site_label_4
_geom_torsion
_geom_torsion_publ_flag
C15 N11 N12 C13 0.95(19) yes
C11 N11 N12 C13 179.73(16) yes
C15 N11 N12 Re1 -177.58(12) yes
C11 N11 N12 Re1 1.2(2) ?
O1 Re1 N12 C13 -158.98(15) yes
O2 Re1 N12 C13 12.71(15) yes
Cl2 Re1 N12 C13 32.7(3) ?
Cl1 Re1 N12 C13 104.23(15) ?
P1 Re1 N12 C13 -76.03(15) ?
O1 Re1 N12 N11 19.18(14) yes
O2 Re1 N12 N11 -169.13(14) yes
Cl2 Re1 N12 N11 -149.12(13) ?
Cl1 Re1 N12 N11 -77.61(13) ?
P1 Re1 N12 N11 102.13(13) ?
N11 N12 C13 C14 -0.89(19) ?
Re1 N12 C13 C14 177.54(12) ?
N11 N12 C13 C22 175.94(16) ?
Re1 N12 C13 C22 -5.6(3) ?
N12 C13 C14 C15 0.5(2) ?
C22 C13 C14 C15 -176.23(17) ?
N12 N11 C15 C14 -0.6(2) ?
C11 N11 C15 C14 -179.41(17) ?
C13 C14 C15 N11 0.1(2) ?
N12 Re1 O2 C21 -18.72(19) ?
Cl2 Re1 O2 C21 165.98(19) ?
Cl1 Re1 O2 C21 -105.19(19) ?
P1 Re1 O2 C21 72.27(19) ?
Re1 O2 C21 C26 -168.12(14) ?
Re1 O2 C21 C22 13.7(3) ?
O2 C21 C22 C23 179.48(16) yes
C26 C21 C22 C23 1.3(3) ?
O2 C21 C22 C13 4.1(3) yes
O2 C21 C26 C25 179.64(17) yes
C26 C21 C22 C13 -174.01(17) ?
N12 C13 C22 C23 178.72(16) yes
C14 C13 C22 C23 -5.0(3) yes
N12 C13 C22 C21 -6.0(3) yes
C14 C13 C22 C21 170.31(17) yes
C21 C22 C23 C24 0.3(3) ?
C13 C22 C23 C24 175.73(16) ?
C22 C23 C24 C25 -1.2(3) ?
C22 C23 C24 N24 -179.28(16) ?
C23 C24 C25 C26 0.3(3) ?
N24 C24 C25 C26 178.43(17) ?
C24 C25 C26 C21 1.4(3) ?
C22 C21 C26 C25 -2.2(3) ?
C23 C24 N24 O25 -172.99(18) yes
C25 C24 N24 O25 8.8(3) yes
C23 C24 N24 O23 8.0(3) yes
C25 C24 N24 O23 -170.20(18) yes
O1 Re1 P1 C31 176.81(8) yes
O2 Re1 P1 C31 2.47(7) ?
N12 Re1 P1 C31 82.11(7) ?
Cl2 Re1 P1 C31 -84.75(6) ?
O1 Re1 P1 C41 53.00(7) ?
O2 Re1 P1 C41 -121.34(7) ?
N12 Re1 P1 C41 -41.71(7) ?
Cl2 Re1 P1 C41 151.43(6) ?
O1 Re1 P1 C51 -62.24(8) ?
O2 Re1 P1 C51 123.42(7) ?
N12 Re1 P1 C51 -156.94(8) ?
Cl2 Re1 P1 C51 36.19(7) ?
C41 P1 C31 C32 5.01(19) ?
C51 P1 C31 C32 115.07(17) ?
Re1 P1 C31 C32 -116.75(16) ?
C41 P1 C31 C36 -176.80(13) ?
C51 P1 C31 C36 -66.74(15) ?
Re1 P1 C31 C36 61.44(15) ?
C36 C31 C32 C33 -0.3(3) ?
P1 C31 C32 C33 177.79(16) ?
C31 C32 C33 C34 0.8(3) ?
C32 C33 C34 C35 -0.1(3) ?
C33 C34 C35 C36 -1.0(3) ?
C34 C35 C36 C31 1.5(3) ?
C32 C31 C36 C35 -0.8(3) ?
P1 C31 C36 C35 -179.12(15) ?
C31 P1 C41 C46 136.52(15) ?
C51 P1 C41 C46 25.97(17) ?
Re1 P1 C41 C46 -98.29(15) ?
C31 P1 C41 C42 -53.16(17) ?
C51 P1 C41 C42 -163.71(15) ?
Re1 P1 C41 C42 72.03(15) ?
C46 C41 C42 C43 1.0(3) ?
P1 C41 C42 C43 -169.37(15) ?
C41 C42 C43 C44 -0.8(3) ?
C42 C43 C44 C45 -0.1(3) ?
C43 C44 C45 C46 0.7(3) ?
C44 C45 C46 C41 -0.4(3) ?
C42 C41 C46 C45 -0.4(3) ?
P1 C41 C46 C45 170.06(16) ?
C31 P1 C51 C52 -42.59(17) ?
C41 P1 C51 C52 73.57(16) ?
Re1 P1 C51 C52 -168.62(13) ?
C31 P1 C51 C56 141.94(15) ?
C41 P1 C51 C56 -101.90(15) ?
Re1 P1 C51 C56 15.90(17) ?
C56 C51 C52 C53 0.1(3) ?
P1 C51 C52 C53 -175.42(15) ?
C51 C52 C53 C54 -1.4(3) ?
C52 C53 C54 C55 1.5(3) ?
C53 C54 C55 C56 -0.1(3) ?
C52 C51 C56 C55 1.2(3) ?
P1 C51 C56 C55 176.63(14) ?
C54 C55 C56 C51 -1.2(3) ?
